data_4077309
loop_
_publ_author_name
'Wang, Shaowu'
'Li, Hung-Wing'
'Xie, Zuowei'

_publ_section_title
;
 Samarium-Mediated Tandem Reactions ofo-Carborane. Synthesis and Molecular
 Structure of
 [{\h5:\h1:\h6-Me2Si(C9H5CH2CH2G)(C2B10H10)Sm}2(\m-Cl)][Li(THF)4] (G =
 NMe2and OMe)
;
_journal_issue 17
_journal_name_full Organometallics
_journal_page_first 3624
_journal_paper_doi 10.1021/om010157f
_journal_volume 20
_journal_year 2001
_chemical_formula_sum 'C48 H88 B20 Cl Li O6 Si2 Sm2'
_chemical_formula_weight 1376.65
_chemical_name_systematic
; 
 ? 
;
_space_group_IT_number 14
_symmetry_cell_setting monoclinic
_symmetry_space_group_name_Hall '-P 2ybc'
_symmetry_space_group_name_H-M 'P 1 21/c 1'
_atom_sites_solution_hydrogens geom
_atom_sites_solution_primary direct
_atom_sites_solution_secondary difmap
_audit_creation_method SHELXL-97
_cell_angle_alpha 90.00
_cell_angle_beta 93.04(14)
_cell_angle_gamma 90.00
_cell_formula_units_Z 4
_cell_length_a 10.181(10)
_cell_length_b 21.06(4)
_cell_length_c 33.39(6)
_cell_measurement_temperature 293(2)
_cell_volume 7149(2)
_computing_cell_refinement 'Bruker SMART'
_computing_data_collection 'Bruker SMART'
_computing_data_reduction 'Bruker SMART'
_computing_molecular_graphics 'Bruker SHELXTL'
_computing_publication_material 'Bruker SHELXTL'
_computing_structure_refinement 'SHELXL-97 (Sheldrick, 1997)'
_computing_structure_solution 'SHELXS-97 (Sheldrick, 1990)'
_diffrn_ambient_temperature 293(2)
_diffrn_measured_fraction_theta_full 0.981
_diffrn_measured_fraction_theta_max 0.981
_diffrn_measurement_device_type 'CCD area detector'
_diffrn_measurement_method 'phi and omega scans'
_diffrn_radiation_monochromator graphite
_diffrn_radiation_source 'fine-focus sealed tube'
_diffrn_radiation_type MoK\a
_diffrn_radiation_wavelength 0.71073
_diffrn_reflns_av_R_equivalents 0.3217
_diffrn_reflns_av_sigmaI/netI 0.6659
_diffrn_reflns_limit_h_max 10
_diffrn_reflns_limit_h_min -10
_diffrn_reflns_limit_k_max 22
_diffrn_reflns_limit_k_min -22
_diffrn_reflns_limit_l_max 35
_diffrn_reflns_limit_l_min -27
_diffrn_reflns_number 19930
_diffrn_reflns_theta_full 25.00
_diffrn_reflns_theta_max 25.00
_diffrn_reflns_theta_min 2.07
_exptl_absorpt_coefficient_mu 1.737
_exptl_absorpt_correction_T_max 0.9661
_exptl_absorpt_correction_T_min 0.8455
_exptl_absorpt_correction_type sadabs
_exptl_crystal_colour red
_exptl_crystal_density_diffrn 1.279
_exptl_crystal_density_method 'not measured'
_exptl_crystal_description block
_exptl_crystal_F_000 2784
_exptl_crystal_size_max 0.10
_exptl_crystal_size_mid 0.03
_exptl_crystal_size_min 0.02
_refine_diff_density_max 1.257
_refine_diff_density_min -1.742
_refine_diff_density_rms 0.140
_refine_ls_extinction_coef 0.0055(4)
_refine_ls_extinction_expression Fc^*^=kFc[1+0.001xFc^2^\l^3^/sin(2\q)]^-1/4^
_refine_ls_extinction_method SHELXL
_refine_ls_goodness_of_fit_ref 0.807
_refine_ls_hydrogen_treatment mixed
_refine_ls_matrix_type full
_refine_ls_number_parameters 637
_refine_ls_number_reflns 9156
_refine_ls_number_restraints 714
_refine_ls_restrained_S_all 0.793
_refine_ls_R_factor_all 0.3176
_refine_ls_R_factor_gt 0.0881
_refine_ls_shift/su_max 6.842
_refine_ls_shift/su_mean 0.039
_refine_ls_structure_factor_coef Fsqd
_refine_ls_weighting_details 'calc w=1/[\s^2^(Fo^2^)+(0.0596P)^2^+0.0000P] where P=(Fo^2^+2Fc^2^)/3'
_refine_ls_weighting_scheme calc
_refine_ls_wR_factor_gt 0.1810
_refine_ls_wR_factor_ref 0.2617
_reflns_number_gt 2117
_reflns_number_total 9156
_reflns_threshold_expression >2sigma(I)
_cod_data_source_file om010157f.cif
_cod_data_source_block compound_2
_cod_original_cell_volume 7148(19)
_cod_original_sg_symbol_H-M P2(1)/c
_cod_database_code 4077309

loop_
_symmetry_equiv_pos_as_xyz
'x, y, z'
'-x, y+1/2, -z+1/2'
'-x, -y, -z'
'x, -y-1/2, z-1/2'

loop_
_atom_site_label
_atom_site_type_symbol
_atom_site_fract_x
_atom_site_fract_y
_atom_site_fract_z
_atom_site_U_iso_or_equiv
_atom_site_adp_type
_atom_site_occupancy
_atom_site_symmetry_multiplicity
_atom_site_calc_flag
_atom_site_refinement_flags
Sm1 Sm 0.83106(15) -0.42352(7) 0.67308(5) 0.0648(7) Uani 1 1 d DU
Sm1' Sm 0.91460(15) -0.22575(7) 0.66455(5) 0.0621(6) Uani 1 1 d DU
Si1 Si 0.5689(8) -0.5316(4) 0.6527(3) 0.075(3) Uani 1 1 d U
Si1' Si 0.7374(9) -0.0810(4) 0.6568(3) 0.078(3) Uani 1 1 d U
Li1 Li 0.221(6) -0.249(2) 0.4457(16) 0.103(9) Uani 1 1 d U
O1' O 1.1515(18) -0.2309(11) 0.6511(6) 0.092(4) Uani 1 1 d U
O1 O 1.021(2) -0.4516(11) 0.7199(8) 0.111(5) Uani 1 1 d U
Cl1 Cl 1.0227(4) -0.33870(15) 0.6775(4) 0.142(3) Uani 1 1 d DU
C4' C 0.732(2) -0.1511(12) 0.6203(8) 0.059(3) Uani 1 1 d U
C4 C 0.571(2) -0.4567(12) 0.6815(8) 0.060(3) Uani 1 1 d U
C2' C 0.684(3) -0.2830(12) 0.6354(8) 0.061(3) Uani 1 1 d U
C2 C 0.647(3) -0.3311(12) 0.6672(8) 0.061(3) Uani 1 1 d U
C11' C 0.864(3) -0.1087(12) 0.6947(8) 0.071(4) Uani 1 1 d DU
C11 C 0.742(3) -0.5340(11) 0.6375(8) 0.069(4) Uani 1 1 d DU
C12' C 0.997(3) -0.1104(11) 0.6848(8) 0.072(4) Uani 1 1 d DU
H12B H 1.0293 -0.0887 0.6631 0.087 Uiso 1 1 calc R
C12 C 0.853(3) -0.5508(9) 0.6655(9) 0.080(5) Uani 1 1 d DU
H12A H 0.8455 -0.5720 0.6897 0.096 Uiso 1 1 calc R
C13' C 1.074(3) -0.1473(14) 0.7105(9) 0.084(5) Uani 1 1 d DU
C13 C 0.968(3) -0.5308(12) 0.6508(10) 0.095(5) Uani 1 1 d DU
C14 C 1.026(4) -0.4703(14) 0.5871(11) 0.105(9) Uani 1 1 d DU
H14A H 1.1152 -0.4679 0.5940 0.126 Uiso 1 1 calc R
C14' C 1.011(4) -0.2128(14) 0.7729(10) 0.093(9) Uani 1 1 d DU
H14B H 1.0950 -0.2281 0.7799 0.112 Uiso 1 1 calc R
C15 C 0.979(4) -0.4446(15) 0.5512(12) 0.132(15) Uani 1 1 d DU
H15A H 1.0339 -0.4246 0.5339 0.159 Uiso 1 1 calc R
C15' C 0.924(4) -0.2283(17) 0.7950(12) 0.120(15) Uani 1 1 d DU
H15B H 0.9431 -0.2546 0.8169 0.144 Uiso 1 1 calc R
C16 C 0.833(4) -0.4507(12) 0.5415(10) 0.092(10) Uani 1 1 d DU
H16A H 0.7992 -0.4369 0.5165 0.110 Uiso 1 1 calc R
C16' C 0.801(4) -0.2077(15) 0.7877(9) 0.098(11) Uani 1 1 d DU
H16B H 0.7386 -0.2217 0.8050 0.118 Uiso 1 1 calc R
C17 C 0.749(3) -0.4753(12) 0.5675(9) 0.076(7) Uani 1 1 d DU
H17A H 0.6586 -0.4754 0.5609 0.091 Uiso 1 1 calc R
C17' C 0.757(3) -0.1669(13) 0.7567(8) 0.075(8) Uani 1 1 d DU
H17B H 0.6710 -0.1530 0.7529 0.090 Uiso 1 1 calc R
C18 C 0.796(3) -0.5008(12) 0.6046(9) 0.074(4) Uani 1 1 d DU
C18' C 0.868(3) -0.1478(14) 0.7295(9) 0.077(5) Uani 1 1 d DU
C19 C 0.941(3) -0.5009(13) 0.6144(10) 0.091(5) Uani 1 1 d DU
C19' C 0.999(3) -0.1727(15) 0.7364(10) 0.086(5) Uani 1 1 d DU
C20 C 0.545(3) -0.6031(12) 0.6842(9) 0.105(10) Uani 1 1 d U
H20A H 0.6064 -0.6021 0.7070 0.157 Uiso 1 1 calc R
H20B H 0.5598 -0.6407 0.6687 0.157 Uiso 1 1 calc R
H20C H 0.4570 -0.6035 0.6931 0.157 Uiso 1 1 calc R
C20' C 0.797(3) -0.0110(13) 0.6309(10) 0.129(12) Uani 1 1 d U
H20D H 0.7984 0.0247 0.6488 0.193 Uiso 1 1 calc R
H20E H 0.7395 -0.0020 0.6079 0.193 Uiso 1 1 calc R
H20F H 0.8842 -0.0188 0.6226 0.193 Uiso 1 1 calc R
C21' C 0.579(3) -0.0645(16) 0.6796(9) 0.117(11) Uani 1 1 d U
H21D H 0.5892 -0.0283 0.6969 0.175 Uiso 1 1 calc R
H21E H 0.5540 -0.1007 0.6948 0.175 Uiso 1 1 calc R
H21F H 0.5129 -0.0559 0.6588 0.175 Uiso 1 1 calc R
C21 C 0.447(3) -0.5325(13) 0.6092(9) 0.102(10) Uani 1 1 d U
H15A H 0.4577 -0.4950 0.5933 0.153 Uiso 1 1 calc R
H15B H 0.3599 -0.5336 0.6187 0.153 Uiso 1 1 calc R
H15C H 0.4612 -0.5694 0.5931 0.153 Uiso 1 1 calc R
C22' C 1.215(3) -0.1608(18) 0.7050(11) 0.113(11) Uani 1 1 d U
H22C H 1.2667 -0.1231 0.7111 0.135 Uiso 1 1 calc R
H22D H 1.2449 -0.1941 0.7234 0.135 Uiso 1 1 calc R
C22 C 1.100(3) -0.5304(16) 0.6713(12) 0.125(10) Uani 1 1 d U
H22A H 1.1557 -0.5000 0.6584 0.150 Uiso 1 1 calc R
H22B H 1.1398 -0.5721 0.6693 0.150 Uiso 1 1 calc R
C23 C 1.091(3) -0.5130(16) 0.7144(11) 0.118(11) Uani 1 1 d U
H23A H 1.1790 -0.5100 0.7269 0.142 Uiso 1 1 calc R
H23B H 1.0450 -0.5465 0.7279 0.142 Uiso 1 1 calc R
C23' C 1.233(3) -0.180(2) 0.6651(12) 0.133(14) Uani 1 1 d U
H23C H 1.2172 -0.1440 0.6475 0.160 Uiso 1 1 calc R
H23D H 1.3242 -0.1927 0.6630 0.160 Uiso 1 1 calc R
C24 C 1.054(3) -0.422(2) 0.7560(11) 0.157(16) Uani 1 1 d U
H24A H 1.1306 -0.4419 0.7685 0.235 Uiso 1 1 calc R
H24B H 0.9823 -0.4251 0.7733 0.235 Uiso 1 1 calc R
H24C H 1.0731 -0.3779 0.7513 0.235 Uiso 1 1 calc R
C24' C 1.205(3) -0.2733(17) 0.6202(10) 0.127(12) Uani 1 1 d U
H24D H 1.2983 -0.2676 0.6197 0.191 Uiso 1 1 calc R
H24E H 1.1646 -0.2631 0.5943 0.191 Uiso 1 1 calc R
H24F H 1.1861 -0.3168 0.6265 0.191 Uiso 1 1 calc R
O3 O 0.296(2) -0.2309(12) 0.4011(7) 0.132(8) Uani 1 1 d DU
C31 C 0.429(3) -0.217(2) 0.3971(11) 0.22(2) Uiso 1 1 d DU
H31A H 0.4801 -0.2554 0.4000 0.267 Uiso 1 1 calc R
H31B H 0.4583 -0.1878 0.4183 0.267 Uiso 1 1 calc R
C32 C 0.451(3) -0.186(2) 0.3558(12) 0.21(2) Uiso 1 1 d DU
H32A H 0.4770 -0.1420 0.3588 0.253 Uiso 1 1 calc R
H32B H 0.5180 -0.2088 0.3420 0.253 Uiso 1 1 calc R
C33 C 0.320(4) -0.192(2) 0.3338(10) 0.22(2) Uiso 1 1 d DU
H33A H 0.3283 -0.2121 0.3080 0.259 Uiso 1 1 calc R
H33B H 0.2800 -0.1503 0.3297 0.259 Uiso 1 1 calc R
C34 C 0.240(3) -0.2336(19) 0.3622(9) 0.154(16) Uiso 1 1 d DU
H34A H 0.1499 -0.2185 0.3620 0.185 Uiso 1 1 calc R
H34B H 0.2387 -0.2772 0.3528 0.185 Uiso 1 1 calc R
O4 O 0.307(2) -0.3103(9) 0.4785(6) 0.093(6) Uani 1 1 d DU
C41 C 0.280(4) -0.3294(17) 0.5175(9) 0.19(2) Uiso 1 1 d DU
H41A H 0.1856 -0.3355 0.5190 0.228 Uiso 1 1 calc R
H41B H 0.3066 -0.2962 0.5363 0.228 Uiso 1 1 calc R
C42 C 0.352(3) -0.3918(15) 0.5294(9) 0.175(18) Uiso 1 1 d DU
H42A H 0.3878 -0.3901 0.5569 0.210 Uiso 1 1 calc R
H42B H 0.2938 -0.4281 0.5262 0.210 Uiso 1 1 calc R
C43 C 0.460(3) -0.3950(13) 0.5004(9) 0.118(12) Uiso 1 1 d DU
H43A H 0.4665 -0.4371 0.4889 0.142 Uiso 1 1 calc R
H43B H 0.5445 -0.3837 0.5134 0.142 Uiso 1 1 calc R
C44 C 0.417(3) -0.3455(15) 0.4680(8) 0.135(15) Uiso 1 1 d DU
H44A H 0.4893 -0.3167 0.4640 0.162 Uiso 1 1 calc R
H44B H 0.3962 -0.3673 0.4429 0.162 Uiso 1 1 calc R
O5 O 0.048(2) -0.2842(12) 0.4348(7) 0.119(7) Uani 1 1 d DU
C51 C -0.065(3) -0.2730(19) 0.4561(12) 0.21(2) Uiso 1 1 d DU
H51A H -0.0834 -0.2278 0.4567 0.254 Uiso 1 1 calc R
H51B H -0.0507 -0.2878 0.4835 0.254 Uiso 1 1 calc R
C52 C -0.183(3) -0.309(2) 0.4348(16) 0.25(3) Uiso 1 1 d DU
H52A H -0.2469 -0.3225 0.4538 0.303 Uiso 1 1 calc R
H52B H -0.2269 -0.2839 0.4139 0.303 Uiso 1 1 calc R
C53 C -0.115(4) -0.365(2) 0.4177(16) 0.27(3) Uiso 1 1 d DU
H53A H -0.1480 -0.3738 0.3904 0.329 Uiso 1 1 calc R
H53B H -0.1269 -0.4031 0.4338 0.329 Uiso 1 1 calc R
C54 C 0.033(4) -0.3455(17) 0.4188(15) 0.23(3) Uiso 1 1 d DU
H54A H 0.0851 -0.3753 0.4351 0.276 Uiso 1 1 calc R
H54B H 0.0642 -0.3463 0.3918 0.276 Uiso 1 1 calc R
O2 O 0.187(3) -0.1704(11) 0.4762(8) 0.145(9) Uani 1 1 d DU
C61 C 0.176(6) -0.1105(18) 0.4587(12) 0.28(3) Uiso 1 1 d DU
H61A H 0.1248 -0.1136 0.4333 0.332 Uiso 1 1 calc R
H61B H 0.2625 -0.0947 0.4533 0.332 Uiso 1 1 calc R
C62 C 0.108(6) -0.0636(17) 0.4866(18) 0.33(4) Uiso 1 1 d DU
H62A H 0.1529 -0.0230 0.4877 0.393 Uiso 1 1 calc R
H62B H 0.0166 -0.0569 0.4778 0.393 Uiso 1 1 calc R
C63 C 0.119(5) -0.096(2) 0.5263(13) 0.26(3) Uiso 1 1 d DU
H63A H 0.0323 -0.1030 0.5366 0.312 Uiso 1 1 calc R
H63B H 0.1714 -0.0714 0.5457 0.312 Uiso 1 1 calc R
C64 C 0.186(4) -0.1602(16) 0.5176(9) 0.154(17) Uiso 1 1 d DU
H64A H 0.2760 -0.1598 0.5289 0.184 Uiso 1 1 calc R
H64B H 0.1398 -0.1946 0.5300 0.184 Uiso 1 1 calc R
B13 B 0.435(3) -0.3754(14) 0.7314(10) 0.066(6) Uani 1 1 d U
H13 H 0.3409 -0.3619 0.7440 0.079 Uiso 1 1 calc R
B13' B 0.632(3) -0.2074(15) 0.5509(11) 0.072(6) Uani 1 1 d U
H13' H 0.5614 -0.2060 0.5249 0.086 Uiso 1 1 calc R
B9 B 0.427(3) -0.4083(15) 0.6831(10) 0.068(5) Uani 1 1 d U
H9 H 0.3307 -0.4158 0.6673 0.082 Uiso 1 1 calc R
B9' B 0.584(3) -0.1724(15) 0.5969(10) 0.067(5) Uani 1 1 d U
H9' H 0.4902 -0.1468 0.5992 0.081 Uiso 1 1 calc R
B10 B 0.481(3) -0.4559(16) 0.7244(10) 0.072(6) Uani 1 1 d U
H10 H 0.4225 -0.4967 0.7338 0.087 Uiso 1 1 calc R
B10' B 0.712(3) -0.1422(17) 0.5680(10) 0.071(5) Uani 1 1 d U
H10' H 0.7008 -0.0963 0.5525 0.086 Uiso 1 1 calc R
B11 B 0.567(3) -0.4118(17) 0.7588(12) 0.083(12) Uiso 1 1 d U
H11 H 0.5629 -0.4272 0.7902 0.100 Uiso 1 1 calc R
B11' B 0.800(4) -0.1963(17) 0.5447(11) 0.085(6) Uani 1 1 d U
H11' H 0.8470 -0.1830 0.5170 0.102 Uiso 1 1 calc R
B12 B 0.572(3) -0.3297(15) 0.7468(9) 0.069(6) Uani 1 1 d U
H12 H 0.5636 -0.2911 0.7687 0.082 Uiso 1 1 calc R
B12' B 0.733(3) -0.2732(17) 0.5537(10) 0.066(5) Uani 1 1 d U
H12' H 0.7279 -0.3090 0.5297 0.080 Uiso 1 1 calc R
B8 B 0.499(3) -0.3226(14) 0.6923(9) 0.061(5) Uani 1 1 d U
B8' B 0.590(3) -0.2629(15) 0.5926(10) 0.060(5) Uani 1 1 d U
B3 B 0.563(3) -0.3912(13) 0.6505(10) 0.056(3) Uani 1 1 d U
H3 H 0.5420 -0.3961 0.6180 0.067 Uiso 1 1 calc R
B3' B 0.638(3) -0.2127(14) 0.6423(10) 0.059(3) Uani 1 1 d U
H3' H 0.5821 -0.2047 0.6691 0.071 Uiso 1 1 calc R
B7 B 0.684(3) -0.3188(16) 0.7077(10) 0.069(4) Uani 1 1 d U
H7 H 0.7445 -0.2756 0.7107 0.082 Uiso 1 1 calc R
B5' B 0.853(3) -0.1691(16) 0.5935(10) 0.066(4) Uani 1 1 d U
H5' H 0.9406 -0.1386 0.5978 0.080 Uiso 1 1 calc R
B6 B 0.711(4) -0.3819(16) 0.7463(10) 0.074(5) Uani 1 1 d U
H6 H 0.7914 -0.3779 0.7695 0.088 Uiso 1 1 calc R
B6' B 0.866(3) -0.2507(17) 0.5782(11) 0.078(4) Uani 1 1 d U
H6' H 0.9582 -0.2726 0.5693 0.093 Uiso 1 1 calc R
B5 B 0.644(3) -0.4511(15) 0.7249(9) 0.066(4) Uani 1 1 d U
H5 H 0.6983 -0.4946 0.7337 0.079 Uiso 1 1 calc R
B7' B 0.769(3) -0.3040(17) 0.6008(9) 0.067(5) Uani 1 1 d U
H7' H 0.7959 -0.3546 0.6012 0.081 Uiso 1 1 calc R

loop_
_atom_site_aniso_label
_atom_site_aniso_U_11
_atom_site_aniso_U_22
_atom_site_aniso_U_33
_atom_site_aniso_U_23
_atom_site_aniso_U_13
_atom_site_aniso_U_12
Sm1 0.0682(12) 0.0509(10) 0.0759(13) 0.0053(11) 0.0083(9) 0.0019(9)
Sm1' 0.0614(11) 0.0581(11) 0.0670(12) -0.0010(11) 0.0042(9) 0.0018(9)
Si1 0.084(5) 0.050(5) 0.093(7) -0.011(5) 0.016(5) -0.010(4)
Si1' 0.092(6) 0.040(4) 0.099(7) -0.011(5) -0.009(5) 0.002(4)
Li1 0.18(3) 0.07(2) 0.06(3) 0.004(15) 0.00(2) -0.07(2)
O1' 0.076(6) 0.108(12) 0.093(13) 0.014(10) 0.006(7) 0.019(7)
O1 0.093(8) 0.117(13) 0.120(13) 0.026(9) -0.009(9) 0.012(8)
Cl1 0.128(5) 0.085(4) 0.212(10) 0.023(5) -0.006(6) -0.001(4)
C4' 0.063(9) 0.057(7) 0.056(8) 0.000(6) 0.009(6) -0.008(5)
C4 0.081(5) 0.044(6) 0.057(9) 0.003(7) 0.022(7) 0.013(5)
C2' 0.085(8) 0.052(6) 0.047(8) -0.008(6) 0.010(6) -0.007(6)
C2 0.099(7) 0.038(6) 0.049(8) -0.007(6) 0.022(7) 0.009(4)
C11' 0.080(10) 0.068(8) 0.064(9) -0.014(7) 0.009(9) -0.017(8)
C11 0.102(8) 0.042(8) 0.065(12) 0.003(7) 0.032(7) 0.019(6)
C12' 0.077(9) 0.082(7) 0.059(11) -0.009(8) 0.008(8) -0.024(7)
C12 0.100(9) 0.055(5) 0.088(14) 0.022(9) 0.036(10) 0.034(6)
C13' 0.074(8) 0.110(12) 0.068(12) -0.001(10) -0.003(7) -0.023(8)
C13 0.093(8) 0.087(10) 0.109(14) 0.029(10) 0.042(10) 0.042(8)
C14 0.131(17) 0.07(2) 0.12(2) 0.003(16) 0.065(16) -0.004(19)
C14' 0.13(2) 0.07(2) 0.069(12) -0.007(13) -0.010(17) -0.025(19)
C15 0.17(2) 0.08(3) 0.16(3) 0.06(3) 0.07(3) -0.02(3)
C15' 0.13(3) 0.11(3) 0.11(3) 0.06(3) -0.03(2) -0.06(3)
C16 0.17(3) 0.035(18) 0.072(19) -0.004(16) 0.057(19) 0.00(2)
C16' 0.14(2) 0.10(3) 0.05(2) 0.005(16) 0.00(2) -0.04(2)
C17 0.125(19) 0.041(19) 0.064(10) 0.002(11) 0.037(13) 0.027(17)
C17' 0.086(15) 0.08(2) 0.053(16) -0.019(12) 0.005(12) -0.021(15)
C18 0.108(11) 0.044(13) 0.072(8) 0.009(6) 0.040(7) 0.029(9)
C18' 0.082(11) 0.095(14) 0.054(7) -0.009(6) 0.005(7) -0.034(9)
C19 0.101(10) 0.071(14) 0.106(11) 0.029(9) 0.052(8) 0.041(9)
C19' 0.080(11) 0.111(14) 0.067(8) 0.008(7) -0.007(7) -0.032(11)
C20 0.14(3) 0.062(11) 0.11(2) -0.009(13) 0.013(17) -0.072(19)
C20' 0.21(3) 0.065(13) 0.10(3) 0.006(13) -0.02(2) -0.04(2)
C21' 0.102(14) 0.14(3) 0.11(3) -0.07(2) -0.005(13) 0.022(17)
C21 0.116(15) 0.060(19) 0.13(2) -0.043(15) -0.015(17) 0.026(19)
C22' 0.063(9) 0.15(3) 0.12(3) 0.00(2) -0.008(13) -0.030(12)
C22 0.105(12) 0.09(3) 0.18(2) 0.04(2) 0.01(2) 0.047(13)
C23 0.11(3) 0.09(2) 0.15(2) 0.081(18) -0.01(2) 0.013(16)
C23' 0.054(14) 0.20(3) 0.15(3) -0.02(3) 0.014(19) -0.012(17)
C24 0.12(3) 0.22(4) 0.13(3) 0.00(2) -0.04(2) 0.02(3)
C24' 0.087(19) 0.19(3) 0.11(3) -0.01(2) 0.021(18) 0.04(2)
O3 0.123(18) 0.18(2) 0.090(15) 0.023(14) 0.014(13) -0.036(18)
O4 0.105(15) 0.105(14) 0.075(15) -0.012(12) 0.048(12) 0.005(13)
O5 0.108(15) 0.128(19) 0.12(2) -0.016(17) 0.035(12) -0.009(13)
O2 0.25(3) 0.086(14) 0.100(19) 0.004(14) -0.009(18) 0.006(15)
B13 0.085(11) 0.063(14) 0.052(15) 0.009(10) 0.022(12) 0.026(10)
B13' 0.094(13) 0.057(15) 0.062(9) 0.008(7) -0.010(11) -0.021(10)
B9 0.066(6) 0.069(11) 0.070(14) -0.013(10) 0.010(9) 0.009(6)
B9' 0.059(8) 0.062(10) 0.082(15) 0.005(9) 0.002(7) -0.006(9)
B10 0.103(11) 0.047(10) 0.071(14) 0.000(9) 0.036(12) -0.009(12)
B10' 0.076(15) 0.073(10) 0.064(8) 0.009(7) -0.008(9) -0.028(9)
B11' 0.112(17) 0.096(16) 0.051(7) -0.004(7) 0.030(9) -0.041(11)
B12 0.129(17) 0.040(12) 0.038(9) -0.003(11) 0.012(9) 0.010(10)
B12' 0.073(15) 0.077(11) 0.050(8) 0.002(10) 0.013(8) -0.012(11)
B8 0.099(9) 0.048(7) 0.038(12) -0.002(9) 0.017(8) 0.018(8)
B8' 0.067(9) 0.062(10) 0.053(11) -0.001(8) 0.011(7) -0.013(10)
B3 0.085(6) 0.043(7) 0.043(9) -0.003(7) 0.012(7) 0.018(5)
B3' 0.064(5) 0.052(7) 0.063(9) -0.006(8) 0.011(7) -0.015(6)
B7 0.106(9) 0.047(7) 0.053(9) -0.003(7) 0.009(9) -0.003(6)
B5' 0.061(9) 0.080(10) 0.059(6) -0.005(5) 0.012(6) -0.011(7)
B6 0.092(14) 0.072(15) 0.058(10) 0.009(9) 0.003(10) 0.002(12)
B6' 0.066(10) 0.089(12) 0.079(6) -0.029(7) 0.022(6) -0.012(8)
B5 0.098(9) 0.045(9) 0.056(8) 0.007(6) 0.015(6) 0.031(8)
B7' 0.082(15) 0.072(10) 0.049(11) -0.004(7) 0.008(8) 0.006(8)

loop_
_atom_type_symbol
_atom_type_description
_atom_type_scat_dispersion_real
_atom_type_scat_dispersion_imag
_atom_type_scat_source
C C 0.0033 0.0016 'International Tables Vol C Tables 4.2.6.8 and 6.1.1.4'
H H 0.0000 0.0000 'International Tables Vol C Tables 4.2.6.8 and 6.1.1.4'
B B 0.0013 0.0007 'International Tables Vol C Tables 4.2.6.8 and 6.1.1.4'
O O 0.0106 0.0060 'International Tables Vol C Tables 4.2.6.8 and 6.1.1.4'
Si Si 0.0817 0.0704 'International Tables Vol C Tables 4.2.6.8 and 6.1.1.4'
Sm Sm -0.1638 3.4418 'International Tables Vol C Tables 4.2.6.8 and 6.1.1.4'
Li Li -0.0003 0.0001 'International Tables Vol C Tables 4.2.6.8 and 6.1.1.4'
Cl Cl 0.1484 0.1585 'International Tables Vol C Tables 4.2.6.8 and 6.1.1.4'

loop_
_geom_angle_atom_site_label_1
_geom_angle_atom_site_label_2
_geom_angle_atom_site_label_3
_geom_angle
O1 Sm1 Cl1 65.1(5)
O1 Sm1 B5 95.5(9)
Cl1 Sm1 B5 130.7(8)
O1 Sm1 C12 76.0(8)
Cl1 Sm1 C12 127.7(7)
B5 Sm1 C12 84.9(10)
O1 Sm1 C2 136.8(8)
Cl1 Sm1 C2 91.4(6)
B5 Sm1 C2 72.1(9)
C12 Sm1 C2 140.1(9)
O1 Sm1 C11 107.3(8)
Cl1 Sm1 C11 145.3(6)
B5 Sm1 C11 82.4(9)
C12 Sm1 C11 31.3(7)
C2 Sm1 C11 111.5(8)
O1 Sm1 C4 126.2(8)
Cl1 Sm1 C4 150.7(5)
B5 Sm1 C4 34.0(8)
C12 Sm1 C4 81.0(8)
C2 Sm1 C4 61.6(8)
C11 Sm1 C4 62.2(8)
O1 Sm1 C13 65.9(9)
Cl1 Sm1 C13 100.6(7)
B5 Sm1 C13 112.2(10)
C12 Sm1 C13 28.8(7)
C2 Sm1 C13 157.3(9)
C11 Sm1 C13 49.7(9)
C4 Sm1 C13 108.6(9)
O1 Sm1 C18 115.6(8)
Cl1 Sm1 C18 119.8(7)
B5 Sm1 C18 109.5(10)
C12 Sm1 C18 50.0(8)
C2 Sm1 C18 107.5(8)
C11 Sm1 C18 29.9(7)
C4 Sm1 C18 81.8(8)
C13 Sm1 C18 49.8(9)
O1 Sm1 C19 88.6(9)
Cl1 Sm1 C19 96.3(7)
B5 Sm1 C19 129.7(10)
C12 Sm1 C19 47.6(9)
C2 Sm1 C19 131.6(9)
C11 Sm1 C19 49.0(9)
C4 Sm1 C19 109.9(9)
C13 Sm1 C19 28.5(8)
C18 Sm1 C19 30.7(8)
O1 Sm1 B3 156.2(9)
Cl1 Sm1 B3 122.9(6)
B5 Sm1 B3 61.8(9)
C12 Sm1 B3 107.0(9)
C2 Sm1 B3 33.4(7)
C11 Sm1 B3 78.5(8)
C4 Sm1 B3 35.5(7)
C13 Sm1 B3 127.3(9)
C18 Sm1 B3 81.2(9)
C19 Sm1 B3 111.1(10)
O1 Sm1 B7 109.0(9)
Cl1 Sm1 B7 82.0(7)
B5 Sm1 B7 61.2(10)
C12 Sm1 B7 145.9(9)
C2 Sm1 B7 28.6(7)
C11 Sm1 B7 130.1(9)
C4 Sm1 B7 68.9(9)
C13 Sm1 B7 171.9(10)
C18 Sm1 B7 135.2(9)
C19 Sm1 B7 159.3(9)
B3 Sm1 B7 55.2(9)
O1' Sm1' Cl1 65.8(5)
O1' Sm1' C12' 77.7(8)
Cl1 Sm1' C12' 131.3(7)
O1' Sm1' B5' 92.4(9)
Cl1 Sm1' B5' 128.0(8)
C12' Sm1' B5' 82.8(10)
O1' Sm1' C11' 108.1(8)
Cl1 Sm1' C11' 147.0(7)
C12' Sm1' C11' 30.4(7)
B5' Sm1' C11' 83.4(10)
O1' Sm1' C13' 64.7(9)
Cl1 Sm1' C13' 102.8(7)
C12' Sm1' C13' 29.5(7)
B5' Sm1' C13' 109.2(11)
C11' Sm1' C13' 50.4(9)
O1' Sm1' C19' 85.0(9)
Cl1 Sm1' C19' 96.6(8)
C12' Sm1' C19' 47.3(9)
B5' Sm1' C19' 129.5(10)
C11' Sm1' C19' 50.5(9)
C13' Sm1' C19' 27.5(8)
O1' Sm1' C2' 137.0(8)
Cl1 Sm1' C2' 90.2(6)
C12' Sm1' C2' 137.9(8)
B5' Sm1' C2' 74.4(9)
C11' Sm1' C2' 110.7(8)
C13' Sm1' C2' 158.3(9)
C19' Sm1' C2' 134.9(10)
O1' Sm1' C18' 112.1(8)
Cl1 Sm1' C18' 119.4(7)
C12' Sm1' C18' 47.5(9)
B5' Sm1' C18' 112.5(10)
C11' Sm1' C18' 29.9(7)
C13' Sm1' C18' 47.7(9)
C19' Sm1' C18' 30.3(8)
C2' Sm1' C18' 110.8(8)
O1' Sm1' C4' 123.6(7)
Cl1 Sm1' C4' 148.3(5)
C12' Sm1' C4' 79.1(8)
B5' Sm1' C4' 33.9(8)
C11' Sm1' C4' 63.5(8)
C13' Sm1' C4' 108.4(9)
C19' Sm1' C4' 113.7(9)
C2' Sm1' C4' 62.2(8)
C18' Sm1' C4' 86.8(9)
O1' Sm1' B3' 154.5(8)
Cl1 Sm1' B3' 121.3(6)
C12' Sm1' B3' 105.7(9)
B5' Sm1' B3' 63.5(10)
C11' Sm1' B3' 79.0(8)
C13' Sm1' B3' 129.1(9)
C19' Sm1' B3' 116.3(10)
C2' Sm1' B3' 32.3(7)
C18' Sm1' B3' 86.5(9)
C4' Sm1' B3' 36.8(8)
O1' Sm1' B6' 85.9(8)
Cl1 Sm1' B6' 92.6(8)
C12' Sm1' B6' 116.6(9)
B5' Sm1' B6' 36.9(10)
C11' Sm1' B6' 119.9(10)
C13' Sm1' B6' 136.2(10)
C19' Sm1' B6' 163.1(10)
C2' Sm1' B6' 58.9(9)
C18' Sm1' B6' 147.3(10)
C4' Sm1' B6' 60.7(9)
B3' Sm1' B6' 69.8(10)
C4 Si1 C21 113.9(12)
C4 Si1 C11 100.4(11)
C21 Si1 C11 112.9(14)
C4 Si1 C20 113.2(13)
C21 Si1 C20 109.4(13)
C11 Si1 C20 106.6(13)
C20' Si1' C21' 111.1(16)
C20' Si1' C11' 109.8(15)
C21' Si1' C11' 111.6(14)
C20' Si1' C4' 108.7(13)
C21' Si1' C4' 114.4(13)
C11' Si1' C4' 100.8(11)
O3 Li1 O4 116(4)
O3 Li1 O5 111(3)
O4 Li1 O5 104(3)
O3 Li1 O2 111(3)
O4 Li1 O2 111(3)
O5 Li1 O2 103(3)
C23' O1' C24' 117(3)
C23' O1' Sm1' 118(2)
C24' O1' Sm1' 123.1(18)
C24 O1 C23 114(3)
C24 O1 Sm1 126(2)
C23 O1 Sm1 119(2)
Sm1 Cl1 Sm1' 107.39(17)
B5' C4' B9' 112(2)
B5' C4' B10' 61.6(18)
B9' C4' B10' 61.6(16)
B5' C4' B3' 120(2)
B9' C4' B3' 61.4(16)
B10' C4' B3' 117(2)
B5' C4' Si1' 122.8(19)
B9' C4' Si1' 118.9(19)
B10' C4' Si1' 123.3(19)
B3' C4' Si1' 107.1(17)
B5' C4' Sm1' 69.7(14)
B9' C4' Sm1' 129.4(17)
B10' C4' Sm1' 128.7(18)
B3' C4' Sm1' 74.3(13)
Si1' C4' Sm1' 95.8(10)
B5 C4 B3 119(2)
B5 C4 B10 59.7(18)
B3 C4 B10 118(2)
B5 C4 B9 106(2)
B3 C4 B9 63.1(16)
B10 C4 B9 60.1(17)
B5 C4 Si1 121.9(19)
B3 C4 Si1 111.8(17)
B10 C4 Si1 116.5(18)
B9 C4 Si1 121.1(17)
B5 C4 Sm1 70.7(15)
B3 C4 Sm1 75.7(13)
B10 C4 Sm1 129.0(17)
B9 C4 Sm1 130.4(16)
Si1 C4 Sm1 98.4(10)
C2 C2' B7' 120(2)
C2 C2' B3' 116(2)
B7' C2' B3' 124(3)
C2 C2' B8' 126(2)
B7' C2' B8' 76(2)
B3' C2' B8' 74.5(19)
C2 C2' Sm1' 106.6(16)
B7' C2' Sm1' 83.9(16)
B3' C2' Sm1' 78.0(14)
B8' C2' Sm1' 127.3(17)
B7 C2 C2' 119(3)
B7 C2 B3 126(3)
C2' C2 B3 116(2)
B7 C2 B8 74(2)
C2' C2 B8 121(2)
B3 C2 B8 78(2)
B7 C2 Sm1 84.8(18)
C2' C2 Sm1 109.1(17)
B3 C2 Sm1 79.2(14)
B8 C2 Sm1 129.9(16)
C12' C11' C18' 101(3)
C12' C11' Si1' 119(2)
C18' C11' Si1' 136(2)
C12' C11' Sm1' 71.9(10)
C18' C11' Sm1' 77.3(15)
Si1' C11' Sm1' 99.7(9)
C18 C11 C12 107(3)
C18 C11 Si1 127(2)
C12 C11 Si1 123(2)
C18 C11 Sm1 77.7(14)
C12 C11 Sm1 72.8(10)
Si1 C11 Sm1 98.9(9)
C13' C12' C11' 113(3)
C13' C12' Sm1' 78.6(11)
C11' C12' Sm1' 77.7(11)
C13 C12 C11 110(3)
C13 C12 Sm1 78.7(11)
C11 C12 Sm1 75.9(10)
C19' C13' C12' 108(4)
C19' C13' C22' 128(4)
C12' C13' C22' 124(3)
C19' C13' Sm1' 76.8(16)
C12' C13' Sm1' 71.9(11)
C22' C13' Sm1' 111.4(19)
C12 C13 C19 109(3)
C12 C13 C22 128(4)
C19 C13 C22 123(4)
C12 C13 Sm1 72.6(11)
C19 C13 Sm1 77.6(15)
C22 C13 Sm1 109.2(19)
C15 C14 C19 122(4)
C15' C14' C19' 128(4)
C14 C15 C16 117(4)
C14' C15' C16' 120(4)
C17 C16 C15 123(4)
C15' C16' C17' 127(4)
C16 C17 C18 121(3)
C16' C17' C18' 113(3)
C17 C18 C11 137(3)
C17 C18 C19 119(3)
C11 C18 C19 104(3)
C17 C18 Sm1 121.0(16)
C11 C18 Sm1 72.4(14)
C19 C18 Sm1 75.1(16)
C11' C18' C19' 109(3)
C11' C18' C17' 130(3)
C19' C18' C17' 121(3)
C11' C18' Sm1' 72.8(14)
C19' C18' Sm1' 73.4(17)
C17' C18' Sm1' 117.9(16)
C13 C19 C14 131(4)
C13 C19 C18 110(3)
C14 C19 C18 119(3)
C13 C19 Sm1 73.8(15)
C14 C19 Sm1 117.0(18)
C18 C19 Sm1 74.2(15)
C13' C19' C18' 109(3)
C13' C19' C14' 139(4)
C18' C19' C14' 112(3)
C13' C19' Sm1' 75.8(16)
C18' C19' Sm1' 76.3(16)
C14' C19' Sm1' 119.7(19)
C23' C22' C13' 110(3)
C13 C22 C23 110(3)
C22 C23 O1 113(3)
O1' C23' C22' 115(3)
C31 O3 C34 106(2)
C31 O3 Li1 127(3)
C34 O3 Li1 127(3)
O3 C31 C32 111.3(18)
C33 C32 C31 103.7(14)
C32 C33 C34 103.1(14)
O3 C34 C33 109.9(19)
C44 O4 C41 106.3(19)
C44 O4 Li1 125(3)
C41 O4 Li1 129(3)
O4 C41 C42 111.4(18)
C43 C42 C41 103.2(14)
C42 C43 C44 103.2(13)
O4 C44 C43 112.5(16)
C51 O5 C54 106(2)
C51 O5 Li1 127(3)
C54 O5 Li1 120(3)
O5 C51 C52 108.5(19)
C53 C52 C51 101.4(15)
C52 C53 C54 104.2(14)
O5 C54 C53 109.9(18)
C61 O2 C64 106(2)
C61 O2 Li1 123(3)
C64 O2 Li1 130(3)
O2 C61 C62 111(2)
C63 C62 C61 103.3(14)
C62 C63 C64 104.1(14)
O2 C64 C63 110.1(19)
B12 B13 B9 119(2)
B12 B13 B11 60.6(18)
B9 B13 B11 107(2)
B12 B13 B10 110(2)
B9 B13 B10 60.0(18)
B11 B13 B10 56.9(18)
B12 B13 B8 64.6(18)
B9 B13 B8 65.8(18)
B11 B13 B8 109(2)
B10 B13 B8 112(2)
B10' B13' B12' 111(2)
B10' B13' B11' 58.1(19)
B12' B13' B11' 62(2)
B10' B13' B9' 61.6(19)
B12' B13' B9' 118(2)
B11' B13' B9' 111(2)
B10' B13' B8' 112(2)
B12' B13' B8' 67.6(18)
B11' B13' B8' 116(2)
B9' B13' B8' 62.5(18)
B13 B9 B10 60.7(18)
B13 B9 C4 105(2)
B10 B9 C4 58.6(16)
B13 B9 B3 118(2)
B10 B9 B3 111(2)
C4 B9 B3 56.8(15)
B13 B9 B8 59.7(17)
B10 B9 B8 108(2)
C4 B9 B8 103(2)
B3 B9 B8 68.1(18)
C4' B9' B10' 60.1(17)
C4' B9' B3' 61.1(16)
B10' B9' B3' 115(2)
C4' B9' B13' 103(2)
B10' B9' B13' 55.9(19)
B3' B9' B13' 116(2)
C4' B9' B8' 105(2)
B10' B9' B8' 107(3)
B3' B9' B8' 65.4(18)
B13' B9' B8' 61.0(18)
B5 B10 B11 58(2)
B5 B10 C4 56.0(17)
B11 B10 C4 107(3)
B5 B10 B9 104(2)
B11 B10 B9 110(2)
C4 B10 B9 61.3(17)
B5 B10 B13 102(2)
B11 B10 B13 61.2(19)
C4 B10 B13 106(2)
B9 B10 B13 59.2(18)
B11' B10' B13' 63(2)
B11' B10' B5' 63(2)
B13' B10' B5' 106(3)
B11' B10' C4' 111(2)
B13' B10' C4' 106(2)
B5' B10' C4' 54.8(16)
B11' B10' B9' 116(3)
B13' B10' B9' 62(2)
B5' B10' B9' 103(2)
C4' B10' B9' 58.3(17)
B5 B11 B6 64(2)
B5 B11 B10 60(2)
B6 B11 B10 118(3)
B5 B11 B13 104(3)
B6 B11 B13 111(3)
B10 B11 B13 62.0(18)
B5 B11 B12 108(3)
B6 B11 B12 63(2)
B10 B11 B12 114(3)
B13 B11 B12 59.4(18)
B10' B11' B6' 111(3)
B10' B11' B13' 59(2)
B6' B11' B13' 101(3)
B10' B11' B5' 60.0(19)
B6' B11' B5' 61.9(19)
B13' B11' B5' 101(3)
B10' B11' B12' 109(3)
B6' B11' B12' 55.0(18)
B13' B11' B12' 58.3(17)
B5' B11' B12' 104(2)
B13 B12 B11 60.0(18)
B13 B12 B7 113(2)
B11 B12 B7 108(3)
B13 B12 B6 106(2)
B11 B12 B6 55.7(18)
B7 B12 B6 62.7(19)
B13 B12 B8 60.4(17)
B11 B12 B8 106(2)
B7 B12 B8 62.2(18)
B6 B12 B8 108(2)
B6' B12' B13' 106(3)
B6' B12' B7' 61.1(19)
B13' B12' B7' 117(3)
B6' B12' B11' 60.1(19)
B13' B12' B11' 60(2)
B7' B12' B11' 115(2)
B6' B12' B8' 105(2)
B13' B12' B8' 60.0(18)
B7' B12' B8' 65.0(18)
B11' B12' B8' 108(2)
C2 B8 B13 128(2)
C2 B8 B7 44.6(14)
B13 B8 B7 102(2)
C2 B8 B12 98(2)
B13 B8 B12 55.1(16)
B7 B8 B12 55.3(16)
C2 B8 B9 99(2)
B13 B8 B9 54.5(16)
B7 B8 B9 116(2)
B12 B8 B9 101(2)
C2 B8 B3 47.7(14)
B13 B8 B3 100.7(18)
B7 B8 B3 82.9(18)
B12 B8 B3 116.6(19)
B9 B8 B3 53.1(14)
C2' B8' B13' 129(2)
C2' B8' B9' 102(2)
B13' B8' B9' 56.5(17)
C2' B8' B3' 49.2(14)
B13' B8' B3' 103.3(19)
B9' B8' B3' 54.6(15)
C2' B8' B12' 96.9(19)
B13' B8' B12' 52.4(16)
B9' B8' B12' 101(2)
B3' B8' B12' 116.0(19)
C2' B8' B7' 47.8(14)
B13' B8' B7' 97(2)
B9' B8' B7' 117(2)
B3' B8' B7' 86.3(17)
B12' B8' B7' 50.6(14)
C2 B3 C4 115(2)
C2 B3 B9 111(2)
C4 B3 B9 60.2(16)
C2 B3 B8 54.2(16)
C4 B3 B8 99.0(19)
B9 B3 B8 58.8(16)
C2 B3 Sm1 67.5(14)
C4 B3 Sm1 68.8(12)
B9 B3 Sm1 122.1(18)
B8 B3 Sm1 107.8(15)
C2' B3' C4' 117(2)
C2' B3' B9' 114(2)
C4' B3' B9' 57.4(16)
C2' B3' B8' 56.4(16)
C4' B3' B8' 99(2)
B9' B3' B8' 60.1(16)
C2' B3' Sm1' 69.7(14)
C4' B3' Sm1' 68.9(12)
B9' B3' Sm1' 121.1(19)
B8' B3' Sm1' 110.8(16)
C2 B7 B12 122(3)
C2 B7 B6 124(3)
B12 B7 B6 58.6(18)
C2 B7 B8 61.7(19)
B12 B7 B8 62.5(17)
B6 B7 B8 105(2)
C2 B7 Sm1 66.6(17)
B12 B7 Sm1 123.2(19)
B6 B7 Sm1 71.2(15)
B8 B7 Sm1 112.0(17)
C4' B5' B10' 63.5(19)
C4' B5' B11' 112(2)
B10' B5' B11' 56.6(18)
C4' B5' B6' 117(3)
B10' B5' B6' 104(2)
B11' B5' B6' 57.1(18)
C4' B5' Sm1' 76.3(15)
B10' B5' Sm1' 137(2)
B11' B5' Sm1' 135(2)
B6' B5' Sm1' 79.1(17)
B11 B6 B5 57(2)
B11 B6 B12 61.8(19)
B5 B6 B12 103(2)
B11 B6 B7 110(2)
B5 B6 B7 106(2)
B12 B6 B7 58.7(17)
B11 B6 Sm1 121(2)
B5 B6 Sm1 65.0(16)
B12 B6 Sm1 123.8(19)
B7 B6 Sm1 71.8(15)
B12' B6' B7' 62.5(19)
B12' B6' B11' 65(2)
B7' B6' B11' 121(3)
B12' B6' B5' 111(3)
B7' B6' B5' 117(3)
B11' B6' B5' 61.0(19)
B12' B6' Sm1' 130(2)
B7' B6' Sm1' 75.9(16)
B11' B6' Sm1' 124(2)
B5' B6' Sm1' 64.1(14)
C4 B5 B11 117(3)
C4 B5 B10 64.3(19)
B11 B5 B10 62(2)
C4 B5 B6 126(2)
B11 B5 B6 58.9(19)
B10 B5 B6 115(3)
C4 B5 Sm1 75.3(15)
B11 B5 Sm1 136(2)
B10 B5 Sm1 138(2)
B6 B5 Sm1 79.1(18)
C2' B7' B6' 120(3)
C2' B7' B12' 118(3)
B6' B7' B12' 56.4(18)
C2' B7' B8' 56.3(17)
B6' B7' B8' 101(2)
B12' B7' B8' 64.5(17)
C2' B7' Sm1' 65.6(15)
B6' B7' Sm1' 71.0(15)
B12' B7' Sm1' 121(2)
B8' B7' Sm1' 105.4(16)

loop_
_geom_bond_atom_site_label_1
_geom_bond_atom_site_label_2
_geom_bond_distance
Sm1 O1 2.49(2)
Sm1 Cl1 2.643(4)
Sm1 B5 2.70(3)
Sm1 C12 2.702(19)
Sm1 C2 2.71(3)
Sm1 C11 2.74(2)
Sm1 C4 2.77(3)
Sm1 C13 2.78(2)
Sm1 C18 2.81(3)
Sm1 C19 2.82(3)
Sm1 B3 2.88(3)
Sm1 B7 2.94(3)
Sm1' O1' 2.48(2)
Sm1' Cl1 2.647(5)
Sm1' C12' 2.65(2)
Sm1' B5' 2.70(3)
Sm1' C11' 2.72(2)
Sm1' C13' 2.73(2)
Sm1' C19' 2.74(3)
Sm1' C2' 2.77(2)
Sm1' C18' 2.78(3)
Sm1' C4' 2.79(2)
Sm1' B3' 2.88(3)
Sm1' B6' 2.95(3)
Si1 C4 1.85(3)
Si1 C21 1.86(3)
Si1 C11 1.86(3)
Si1 C20 1.86(3)
Si1' C20' 1.83(3)
Si1' C21' 1.85(3)
Si1' C11' 1.86(3)
Si1' C4' 1.91(3)
Li1 O3 1.75(6)
Li1 O4 1.88(6)
Li1 O5 1.93(6)
Li1 O2 1.99(6)
O1' C23' 1.42(4)
O1' C24' 1.49(3)
O1 C24 1.39(4)
O1 C23 1.49(4)
C4' B5' 1.60(4)
C4' B9' 1.72(4)
C4' B10' 1.76(4)
C4' B3' 1.79(4)
C4 B5 1.60(4)
C4 B3 1.72(4)
C4 B10 1.74(4)
C4 B9 1.79(4)
C2' C2 1.53(3)
C2' B7' 1.54(4)
C2' B3' 1.57(4)
C2' B8' 1.73(4)
C2 B7 1.41(4)
C2 B3 1.61(4)
C2 B8 1.77(4)
C11' C12' 1.41(3)
C11' C18' 1.42(4)
C11 C18 1.44(3)
C11 C12 1.47(3)
C12' C13' 1.37(3)
C12 C13 1.36(4)
C13' C19' 1.30(4)
C13' C22' 1.48(4)
C13 C19 1.38(4)
C13 C22 1.48(4)
C14 C15 1.38(4)
C14 C19 1.44(4)
C14' C15' 1.23(4)
C14' C19' 1.48(4)
C15 C16 1.51(4)
C15' C16' 1.33(4)
C16 C17 1.36(4)
C16' C17' 1.40(4)
C17 C18 1.41(3)
C17' C18' 1.54(4)
C18 C19 1.49(4)
C18' C19' 1.44(4)
C22' C23' 1.42(4)
C22 C23 1.49(4)
O3 C31 1.391(17)
O3 C34 1.393(17)
C31 C32 1.551(19)
C32 C33 1.49(2)
C33 C34 1.561(18)
O4 C44 1.403(13)
O4 C41 1.403(14)
C41 C42 1.549(14)
C42 C43 1.505(17)
C43 C44 1.548(14)
O5 C51 1.398(18)
O5 C54 1.404(18)
C51 C52 1.569(19)
C52 C53 1.50(2)
C53 C54 1.562(19)
O2 C61 1.393(18)
O2 C64 1.397(17)
C61 C62 1.547(19)
C62 C63 1.49(2)
C63 C64 1.551(18)
B13 B12 1.76(4)
B13 B9 1.75(4)
B13 B11 1.77(4)
B13 B10 1.78(4)
B13 B8 1.86(4)
B13' B10' 1.68(4)
B13' B12' 1.72(4)
B13' B11' 1.75(5)
B13' B9' 1.80(5)
B13' B8' 1.88(5)
B9 B10 1.77(4)
B9 B3 1.84(4)
B9 B8 1.96(4)
B9' B10' 1.78(4)
B9' B3' 1.80(4)
B9' B8' 1.91(4)
B10 B5 1.67(4)
B10 B11 1.69(5)
B10' B11' 1.67(5)
B10' B5' 1.73(4)
B11 B5 1.64(5)
B11 B6 1.66(5)
B11 B12 1.78(4)
B11' B6' 1.71(5)
B11' B5' 1.78(5)
B11' B12' 1.79(5)
B12 B7 1.79(4)
B12 B6 1.79(4)
B12 B8 1.93(4)
B12' B6' 1.62(4)
B12' B7' 1.72(4)
B12' B8' 2.01(5)
B8 B7 1.93(5)
B8 B3 2.13(4)
B8' B3' 2.01(4)
B8' B7' 2.02(4)
B7 B6 1.86(4)
B5' B6' 1.80(5)
B6 B5 1.74(5)
B6' B7' 1.70(4)
